data_7032311
loop_
_publ_author_name
'Gallien, Anna K. E.'
'Schaniel, Dominik'
'Woike, Theo'
'Kl\"ufers, Peter'

_publ_section_title
;
 NO-binding in {Ru(NO)2}(8)-type [Ru(NO)2(PR3)2X]BF4 compounds.
;
_journal_issue 35
_journal_name_full 'Dalton transactions (Cambridge, England : 2003)'
_journal_page_first 13278
_journal_page_last 13292
_journal_paper_doi 10.1039/c4dt01506a
_journal_volume 43
_journal_year 2014
_chemical_formula_moiety 'C30 H54 Cl N2 O2 P2 Ru, B F4'
_chemical_formula_sum 'C30 H54 B Cl F4 N2 O2 P2 Ru'
_chemical_formula_weight 760.02
_chemical_name_common '[RuCl(NO)2(PCyp3)2]BF4'
_space_group_IT_number 14
_symmetry_cell_setting monoclinic
_symmetry_Int_Tables_number 14
_symmetry_space_group_name_Hall '-P 2yn'
_symmetry_space_group_name_H-M 'P 1 21/n 1'
_atom_sites_solution_hydrogens geom
_atom_sites_solution_primary direct
_atom_sites_solution_secondary difmap
_audit_block_code Ru_(NO)2_Cl_(PCyp3)2_BF4_qq041_Gallien
_audit_creation_method 'form98_non/compatible with shelxl97-2'
_audit_update_record
;
29-January-2014
;
_cell_angle_alpha 90.00
_cell_angle_beta 111.23(2)
_cell_angle_gamma 90.00
_cell_formula_units_Z 4
_cell_length_a 12.664(6)
_cell_length_b 19.479(9)
_cell_length_c 14.921(7)
_cell_measurement_reflns_used 118
_cell_measurement_temperature 293(2)
_cell_measurement_theta_max 23.6191
_cell_measurement_theta_min 3.3379
_cell_volume 3431(3)
_computing_cell_refinement 'APEX2 v2012.4-3 (Bruker AXS)'
_computing_data_collection 'Bruker Instrument Service v3.0.21'
_computing_data_reduction 'SAINT V8.18C (Bruker AXS Inc., 2011)'
_computing_structure_refinement
;
Sheldrick, G. M. (2008).
<i>Acta Cryst.</i> A<b>64</b>, 112--122.
;
_computing_structure_solution 'SHELXS-97 (Sheldrick, 1990)'
_diffrn_ambient_temperature 293(2)
_diffrn_detector_area_resol_mean 10.4167
_diffrn_measured_fraction_theta_full 0.993
_diffrn_measured_fraction_theta_max 0.993
_diffrn_measurement_device 'fixed-chi three-circle diffractometer'
_diffrn_measurement_device_type 'Bruker D8Quest'
_diffrn_measurement_method 'mix of phi and omega scans'
_diffrn_radiation_collimation 'focusing mirrors'
_diffrn_radiation_monochromator 'focusing mirrors'
_diffrn_radiation_type 'Mo K\a'
_diffrn_radiation_wavelength 0.71073
_diffrn_reflns_av_R_equivalents 0.0914
_diffrn_reflns_av_sigmaI/netI 0.0639
_diffrn_reflns_limit_h_max 15
_diffrn_reflns_limit_h_min -16
_diffrn_reflns_limit_k_max 25
_diffrn_reflns_limit_k_min -25
_diffrn_reflns_limit_l_max 18
_diffrn_reflns_limit_l_min -19
_diffrn_reflns_number 78628
_diffrn_reflns_theta_full 27.55
_diffrn_reflns_theta_max 27.61
_diffrn_reflns_theta_min 2.55
_diffrn_source_current 1
_diffrn_source_power 50
_diffrn_source_type 'Bruker I\mS'
_diffrn_source_voltage 50
_exptl_absorpt_coefficient_mu 0.680
_exptl_absorpt_correction_T_max 0.7456
_exptl_absorpt_correction_T_min 0.6790
_exptl_absorpt_correction_type multi-scan
_exptl_absorpt_process_details 'SADABS V2008/1 (Bruker AXS Inc.)'
_exptl_crystal_colour orange
_exptl_crystal_density_diffrn 1.471
_exptl_crystal_density_method 'not measured'
_exptl_crystal_description platelet
_exptl_crystal_F_000 1584
_exptl_crystal_size_max 0.157
_exptl_crystal_size_mid 0.100
_exptl_crystal_size_min 0.057
_refine_diff_density_max 1.074
_refine_diff_density_min -0.605
_refine_diff_density_rms 0.100
_refine_ls_extinction_method none
_refine_ls_goodness_of_fit_ref 1.020
_refine_ls_hydrogen_treatment constr
_refine_ls_matrix_type full
_refine_ls_number_parameters 377
_refine_ls_number_reflns 7892
_refine_ls_number_restraints 0
_refine_ls_restrained_S_all 1.020
_refine_ls_R_factor_all 0.1217
_refine_ls_R_factor_gt 0.0570
_refine_ls_shift/su_max 0.001
_refine_ls_shift/su_mean 0.000
_refine_ls_structure_factor_coef Fsqd
_refine_ls_weighting_details 'calc w=1/[\s^2^(Fo^2^)+(0.0518P)^2^+8.5112P] where P=(Fo^2^+2Fc^2^)/3'
_refine_ls_weighting_scheme calc
_refine_ls_wR_factor_gt 0.1155
_refine_ls_wR_factor_ref 0.1413
_reflns_number_gt 4633
_reflns_number_total 7892
_reflns_threshold_expression >2sigma(I)
_cod_duplicate_entry 7031656
_cod_data_source_file c4dt01506a2.cif
_cod_data_source_block qq041
_cod_original_sg_symbol_H-M 'P 21/n'
_cod_database_code 7032311

loop_
_symmetry_equiv_pos_as_xyz
'x, y, z'
'-x+1/2, y+1/2, -z+1/2'
'-x, -y, -z'
'x-1/2, -y-1/2, z-1/2'

loop_
_atom_site_label
_atom_site_type_symbol
_atom_site_fract_x
_atom_site_fract_y
_atom_site_fract_z
_atom_site_U_iso_or_equiv
_atom_site_adp_type
_atom_site_occupancy
_atom_site_symmetry_multiplicity
_atom_site_calc_flag
_atom_site_refinement_flags
_atom_site_disorder_assembly
_atom_site_disorder_group
Ru1 Ru 0.25440(3) 0.392874(17) 0.25011(3) 0.02585(12) Uani 1 1 d . C .
Cl1 Cl 0.06821(11) 0.42040(10) 0.14946(10) 0.0670(5) Uani 1 1 d . . .
P1 P 0.18759(9) 0.40810(6) 0.38540(8) 0.0273(3) Uani 1 1 d . C .
P2 P 0.30130(9) 0.41333(6) 0.10634(8) 0.0278(3) Uani 1 1 d . . .
O1 O 0.3049(4) 0.2521(2) 0.2692(3) 0.0691(12) Uani 1 1 d . G .
O2 O 0.4887(3) 0.4174(3) 0.3668(3) 0.0699(13) Uani 1 1 d . G .
N1 N 0.2446(4) 0.2983(2) 0.2411(3) 0.0414(9) Uani 1 1 d . . .
N2 N 0.3965(3) 0.4075(2) 0.3234(3) 0.0400(10) Uani 1 1 d . . .
C1 C 0.1897(4) 0.4985(2) 0.4182(3) 0.0368(11) Uani 1 1 d . . .
H1 H 0.1790 0.5007 0.4800 0.044 Uiso 1 1 calc R . .
C2 C 0.2990(5) 0.5373(3) 0.4297(5) 0.0631(17) Uani 1 1 d . . .
H2A H 0.3590 0.5253 0.4896 0.076 Uiso 1 1 calc R . .
H2B H 0.3239 0.5273 0.3768 0.076 Uiso 1 1 calc R . .
C3 C 0.2669(6) 0.6113(3) 0.4293(6) 0.075(2) Uani 1 1 d . . .
H3A H 0.3141 0.6399 0.4059 0.090 Uiso 1 1 calc R . .
H3B H 0.2754 0.6263 0.4935 0.090 Uiso 1 1 calc R . .
C4 C 0.1455(6) 0.6157(3) 0.3634(5) 0.075(2) Uani 1 1 d . . .
H4A H 0.1402 0.6364 0.3028 0.090 Uiso 1 1 calc R . .
H4B H 0.1029 0.6437 0.3921 0.090 Uiso 1 1 calc R . .
C5 C 0.0977(5) 0.5431(3) 0.3466(4) 0.0542(15) Uani 1 1 d . . .
H5A H 0.0833 0.5285 0.2811 0.065 Uiso 1 1 calc R . .
H5B H 0.0276 0.5404 0.3589 0.065 Uiso 1 1 calc R . .
C6 C 0.0401(4) 0.3809(3) 0.3539(3) 0.0377(11) Uani 1 1 d . . .
H6 H -0.0056 0.4106 0.3011 0.045 Uiso 1 1 calc R . .
C7 C -0.0096(4) 0.3870(3) 0.4333(4) 0.0567(15) Uani 1 1 d . . .
H7A H 0.0468 0.3761 0.4957 0.068 Uiso 1 1 calc R . .
H7B H -0.0385 0.4328 0.4352 0.068 Uiso 1 1 calc R . .
C8 C -0.1047(7) 0.3346(4) 0.4043(7) 0.101(3) Uani 1 1 d . . .
H8A H -0.1003 0.3066 0.4593 0.121 Uiso 1 1 calc R . .
H8B H -0.1774 0.3578 0.3816 0.121 Uiso 1 1 calc R . .
C9 C -0.0939(6) 0.2909(4) 0.3276(6) 0.097(3) Uani 1 1 d . . .
H9A H -0.1559 0.2998 0.2675 0.117 Uiso 1 1 calc R . .
H9B H -0.0962 0.2429 0.3439 0.117 Uiso 1 1 calc R . .
C10 C 0.0156(4) 0.3070(3) 0.3175(5) 0.0575(16) Uani 1 1 d . . .
H10A H 0.0094 0.3036 0.2509 0.069 Uiso 1 1 calc R . .
H10B H 0.0747 0.2761 0.3561 0.069 Uiso 1 1 calc R . .
C11 C 0.2698(4) 0.3646(2) 0.4983(3) 0.0341(10) Uani 1 1 d . . .
H11 H 0.2266 0.3701 0.5406 0.041 Uiso 1 1 calc R A 1
C12 C 0.3887(5) 0.3913(3) 0.5547(4) 0.0647(17) Uani 1 1 d . C .
H12A H 0.4291 0.4020 0.5123 0.078 Uiso 1 1 calc R B 1
H12B H 0.3861 0.4319 0.5915 0.078 Uiso 1 1 calc R B 1
C13A C 0.4433(6) 0.3318(4) 0.6202(6) 0.084(2) Uiso 0.56(2) 1 d P C 1
H13A H 0.5248 0.3373 0.6483 0.101 Uiso 0.56(2) 1 calc PR C 1
H13B H 0.4134 0.3272 0.6713 0.101 Uiso 0.56(2) 1 calc PR C 1
C14A C 0.4142(15) 0.2766(8) 0.5593(11) 0.086(6) Uiso 0.56(2) 1 d P C 1
H14A H 0.4219 0.2343 0.5954 0.103 Uiso 0.56(2) 1 calc PR C 1
H14B H 0.4625 0.2740 0.5216 0.103 Uiso 0.56(2) 1 calc PR C 1
C15A C 0.2861(6) 0.2881(4) 0.4912(5) 0.0762(19) Uiso 0.56(2) 1 d P C 1
H15A H 0.2739 0.2747 0.4256 0.091 Uiso 0.56(2) 1 calc PR C 1
H15B H 0.2350 0.2623 0.5138 0.091 Uiso 0.56(2) 1 calc PR C 1
C13B C 0.4433(6) 0.3318(4) 0.6202(6) 0.084(2) Uiso 0.44(2) 1 d P C 2
H13C H 0.4521 0.3429 0.6859 0.101 Uiso 0.44(2) 1 calc PR C 2
H13D H 0.5176 0.3227 0.6181 0.101 Uiso 0.44(2) 1 calc PR C 2
C14B C 0.3647(14) 0.2661(7) 0.5850(11) 0.058(6) Uiso 0.44(2) 1 d P C 2
H14C H 0.4081 0.2263 0.5795 0.070 Uiso 0.44(2) 1 calc PR C 2
H14D H 0.3253 0.2554 0.6282 0.070 Uiso 0.44(2) 1 calc PR C 2
C15B C 0.2861(6) 0.2881(4) 0.4912(5) 0.0762(19) Uiso 0.44(2) 1 d P C 2
H15C H 0.2144 0.2643 0.4752 0.091 Uiso 0.44(2) 1 calc PR C 2
H15D H 0.3170 0.2784 0.4419 0.091 Uiso 0.44(2) 1 calc PR C 2
C16 C 0.2985(4) 0.5050(2) 0.0769(3) 0.0369(11) Uani 1 1 d . F .
H16 H 0.3318 0.5091 0.0272 0.044 Uiso 1 1 calc R D 1
C17 C 0.3713(5) 0.5490(3) 0.1613(4) 0.0540(15) Uani 1 1 d . . .
H17A H 0.3759 0.5285 0.2218 0.065 Uiso 1 1 calc R E 1
H17B H 0.4474 0.5537 0.1608 0.065 Uiso 1 1 calc R E 1
C18A C 0.3133(5) 0.6174(3) 0.1477(4) 0.0599(16) Uani 0.58(3) 1 d P F 1
H18A H 0.3365 0.6466 0.1055 0.072 Uiso 0.58(3) 1 calc PR F 1
H18B H 0.3293 0.6405 0.2088 0.072 Uiso 0.58(3) 1 calc PR F 1
C19A C 0.1885(11) 0.5986(9) 0.1021(16) 0.055(5) Uani 0.58(3) 1 d P F 1
H19A H 0.1587 0.5853 0.1510 0.066 Uiso 0.58(3) 1 calc PR F 1
H19B H 0.1449 0.6371 0.0663 0.066 Uiso 0.58(3) 1 calc PR F 1
C20A C 0.1837(5) 0.5406(3) 0.0375(5) 0.0679(19) Uani 0.58(3) 1 d P F 1
H20A H 0.1688 0.5569 -0.0273 0.082 Uiso 0.58(3) 1 calc PR F 1
H20B H 0.1239 0.5090 0.0361 0.082 Uiso 0.58(3) 1 calc PR F 1
C18B C 0.3133(5) 0.6174(3) 0.1477(4) 0.0599(16) Uani 0.42(3) 1 d P F 2
H18C H 0.2969 0.6291 0.2045 0.072 Uiso 0.42(3) 1 calc PR F 2
H18D H 0.3622 0.6526 0.1379 0.072 Uiso 0.42(3) 1 calc PR F 2
C19B C 0.2080(19) 0.6136(10) 0.0639(18) 0.051(5) Uani 0.42(3) 1 d P F 2
H19C H 0.2158 0.6388 0.0106 0.061 Uiso 0.42(3) 1 calc PR F 2
H19D H 0.1463 0.6336 0.0790 0.061 Uiso 0.42(3) 1 calc PR F 2
C20B C 0.1837(5) 0.5406(3) 0.0375(5) 0.0679(19) Uani 0.42(3) 1 d P F 2
H20C H 0.1499 0.5353 -0.0317 0.082 Uiso 0.42(3) 1 calc PR F 2
H20D H 0.1325 0.5217 0.0663 0.082 Uiso 0.42(3) 1 calc PR F 2
C21 C 0.4485(4) 0.3893(3) 0.1310(4) 0.0391(11) Uani 1 1 d . G .
H21 H 0.4937 0.4181 0.1852 0.047 Uiso 1 1 calc R . .
C22 C 0.4967(6) 0.4018(4) 0.0520(5) 0.085(2) Uani 1 1 d . . .
H22A H 0.4384 0.3960 -0.0111 0.102 Uiso 1 1 calc R G .
H22B H 0.5271 0.4480 0.0566 0.102 Uiso 1 1 calc R . .
C23 C 0.5881(6) 0.3500(4) 0.0680(6) 0.080(2) Uani 1 1 d . G .
H23A H 0.5750 0.3240 0.0095 0.095 Uiso 1 1 calc R . .
H23B H 0.6608 0.3729 0.0853 0.095 Uiso 1 1 calc R . .
C24 C 0.5885(6) 0.3033(4) 0.1465(6) 0.085(2) Uani 1 1 d . . .
H24A H 0.6531 0.3129 0.2045 0.102 Uiso 1 1 calc R G .
H24B H 0.5929 0.2559 0.1282 0.102 Uiso 1 1 calc R . .
C25 C 0.4811(4) 0.3154(3) 0.1632(4) 0.0507(14) Uani 1 1 d . G .
H25A H 0.4925 0.3098 0.2307 0.061 Uiso 1 1 calc R . .
H25B H 0.4227 0.2837 0.1257 0.061 Uiso 1 1 calc R . .
C26A C 0.2096(5) 0.3695(3) -0.0012(5) 0.0661(17) Uiso 0.525(13) 1 d P G 1
H26A H 0.1380 0.3852 0.0030 0.079 Uiso 0.525(13) 1 calc PR G 1
C27A C 0.1872(11) 0.3956(6) -0.0999(9) 0.065(4) Uiso 0.525(13) 1 d P G 1
H27A H 0.2538 0.4178 -0.1040 0.078 Uiso 0.525(13) 1 calc PR G 1
H27B H 0.1247 0.4279 -0.1192 0.078 Uiso 0.525(13) 1 calc PR G 1
C28A C 0.1576(12) 0.3316(6) -0.1615(9) 0.066(4) Uiso 0.525(13) 1 d P G 1
H28A H 0.2229 0.3152 -0.1746 0.080 Uiso 0.525(13) 1 calc PR G 1
H28B H 0.0966 0.3408 -0.2221 0.080 Uiso 0.525(13) 1 calc PR G 1
C29A C 0.1179(6) 0.2749(4) -0.0978(5) 0.0741(19) Uiso 0.525(13) 1 d P G 1
H29A H 0.0375 0.2786 -0.1100 0.089 Uiso 0.525(13) 1 calc PR G 1
H29B H 0.1345 0.2285 -0.1124 0.089 Uiso 0.525(13) 1 calc PR G 1
C26B C 0.2096(5) 0.3695(3) -0.0012(5) 0.0661(17) Uiso 0.475(13) 1 d P G 2
H26B H 0.2654 0.3650 -0.0323 0.079 Uiso 0.475(13) 1 calc PR G 2
C27B C 0.1258(11) 0.3945(7) -0.0769(9) 0.058(4) Uiso 0.475(13) 1 d P G 2
H27C H 0.1529 0.4319 -0.1057 0.070 Uiso 0.475(13) 1 calc PR G 2
H27D H 0.0649 0.4113 -0.0580 0.070 Uiso 0.475(13) 1 calc PR G 2
C28B C 0.0837(12) 0.3343(6) -0.1491(9) 0.057(4) Uiso 0.475(13) 1 d P G 2
H28C H 0.0018 0.3354 -0.1794 0.068 Uiso 0.475(13) 1 calc PR G 2
H28D H 0.1161 0.3376 -0.1988 0.068 Uiso 0.475(13) 1 calc PR G 2
C29B C 0.1179(6) 0.2749(4) -0.0978(5) 0.0741(19) Uiso 0.475(13) 1 d P G 2
H29C H 0.1629 0.2476 -0.1252 0.089 Uiso 0.475(13) 1 calc PR G 2
H29D H 0.0525 0.2481 -0.1000 0.089 Uiso 0.475(13) 1 calc PR G 2
C30 C 0.1880(6) 0.2939(3) 0.0054(4) 0.0691(19) Uani 1 1 d . . .
H30A H 0.1464 0.2854 0.0476 0.083 Uiso 1 1 calc R G 1
H30B H 0.2585 0.2683 0.0286 0.083 Uiso 1 1 calc R G 1
F1 F 0.8242(5) -0.0317(4) 0.1874(4) 0.153(2) Uani 1 1 d . . .
F2 F 0.6883(4) 0.0458(3) 0.1610(4) 0.1313(19) Uani 1 1 d . . .
F3 F 0.7140(4) -0.0289(3) 0.2761(4) 0.1251(18) Uani 1 1 d . . .
F4 F 0.8437(5) 0.0494(5) 0.2922(5) 0.202(4) Uani 1 1 d . . .
B1 B 0.7694(7) 0.0096(7) 0.2298(7) 0.096(3) Uani 1 1 d . . .

loop_
_atom_site_aniso_label
_atom_site_aniso_U_11
_atom_site_aniso_U_22
_atom_site_aniso_U_33
_atom_site_aniso_U_23
_atom_site_aniso_U_13
_atom_site_aniso_U_12
Ru1 0.02385(17) 0.02666(18) 0.02518(18) -0.00193(18) 0.00666(12) -0.00067(16)
Cl1 0.0327(7) 0.1233(14) 0.0395(8) 0.0134(8) 0.0065(6) 0.0134(8)
P1 0.0270(6) 0.0270(7) 0.0282(6) -0.0001(5) 0.0104(5) -0.0013(5)
P2 0.0330(6) 0.0233(6) 0.0260(6) -0.0007(5) 0.0094(5) 0.0007(5)
O1 0.112(3) 0.035(2) 0.085(3) 0.008(2) 0.065(3) 0.007(2)
O2 0.036(2) 0.130(4) 0.038(2) -0.015(2) 0.0067(17) -0.019(2)
N1 0.057(2) 0.034(2) 0.042(2) -0.001(2) 0.028(2) -0.002(2)
N2 0.035(2) 0.062(3) 0.027(2) -0.0004(19) 0.0154(18) 0.000(2)
C1 0.046(3) 0.033(3) 0.037(3) -0.002(2) 0.021(2) 0.001(2)
C2 0.058(4) 0.034(3) 0.094(5) -0.016(3) 0.024(3) -0.010(3)
C3 0.086(5) 0.038(4) 0.115(6) -0.014(4) 0.053(5) -0.013(3)
C4 0.121(6) 0.034(4) 0.079(5) 0.008(3) 0.046(5) 0.007(4)
C5 0.058(3) 0.040(3) 0.064(4) 0.011(3) 0.022(3) 0.013(3)
C6 0.028(2) 0.046(3) 0.040(3) -0.001(2) 0.013(2) -0.006(2)
C7 0.041(3) 0.080(4) 0.056(4) -0.007(3) 0.027(3) -0.008(3)
C8 0.090(6) 0.109(6) 0.139(8) -0.020(6) 0.083(6) -0.038(5)
C9 0.073(5) 0.095(6) 0.146(8) -0.039(5) 0.065(5) -0.044(4)
C10 0.045(3) 0.057(4) 0.072(4) -0.021(3) 0.023(3) -0.022(3)
C11 0.038(2) 0.033(3) 0.031(2) 0.007(2) 0.011(2) 0.007(2)
C12 0.048(3) 0.079(5) 0.049(3) 0.020(3) -0.004(3) -0.011(3)
C16 0.043(3) 0.024(3) 0.039(3) 0.003(2) 0.009(2) 0.002(2)
C17 0.053(3) 0.029(3) 0.064(4) 0.000(3) 0.002(3) -0.002(2)
C18A 0.077(4) 0.038(3) 0.062(4) -0.011(3) 0.022(3) 0.007(3)
C19A 0.045(6) 0.046(9) 0.080(12) -0.016(7) 0.028(6) 0.008(5)
C20A 0.048(3) 0.041(4) 0.090(5) 0.003(3) -0.005(3) 0.012(3)
C18B 0.077(4) 0.038(3) 0.062(4) -0.011(3) 0.022(3) 0.007(3)
C19B 0.058(10) 0.034(9) 0.068(13) 0.001(8) 0.033(9) 0.003(7)
C20B 0.048(3) 0.041(4) 0.090(5) 0.003(3) -0.005(3) 0.012(3)
C21 0.044(3) 0.039(3) 0.043(3) 0.007(2) 0.026(2) 0.009(2)
C22 0.092(5) 0.106(6) 0.089(5) 0.050(4) 0.071(4) 0.053(4)
C23 0.086(5) 0.079(5) 0.103(6) 0.016(4) 0.069(5) 0.025(4)
C24 0.078(5) 0.086(5) 0.112(6) 0.034(5) 0.061(4) 0.046(4)
C25 0.049(3) 0.051(3) 0.053(3) 0.019(3) 0.018(3) 0.018(3)
C30 0.093(5) 0.033(3) 0.056(4) -0.014(3) -0.004(3) -0.014(3)
F1 0.116(4) 0.216(7) 0.153(5) 0.047(5) 0.079(4) 0.066(4)
F2 0.090(3) 0.179(5) 0.125(4) 0.057(4) 0.040(3) 0.035(3)
F3 0.130(4) 0.143(5) 0.123(4) 0.023(3) 0.070(4) -0.009(3)
F4 0.093(4) 0.295(10) 0.193(7) -0.060(7) 0.021(4) -0.082(5)
B1 0.052(5) 0.156(11) 0.080(7) 0.030(7) 0.025(5) -0.001(6)

loop_
_atom_type_symbol
_atom_type_description
_atom_type_scat_dispersion_real
_atom_type_scat_dispersion_imag
_atom_type_scat_source
C C 0.0033 0.0016 'International Tables Vol C Tables 4.2.6.8 and 6.1.1.4'
H H 0.0000 0.0000 'International Tables Vol C Tables 4.2.6.8 and 6.1.1.4'
B B 0.0013 0.0007 'International Tables Vol C Tables 4.2.6.8 and 6.1.1.4'
Cl Cl 0.1484 0.1585 'International Tables Vol C Tables 4.2.6.8 and 6.1.1.4'
F F 0.0171 0.0103 'International Tables Vol C Tables 4.2.6.8 and 6.1.1.4'
N N 0.0061 0.0033 'International Tables Vol C Tables 4.2.6.8 and 6.1.1.4'
O O 0.0106 0.0060 'International Tables Vol C Tables 4.2.6.8 and 6.1.1.4'
P P 0.1023 0.0942 'International Tables Vol C Tables 4.2.6.8 and 6.1.1.4'
Ru Ru -1.2594 0.8363 'International Tables Vol C Tables 4.2.6.8 and 6.1.1.4'

loop_
_geom_angle_atom_site_label_1
_geom_angle_atom_site_label_2
_geom_angle_atom_site_label_3
_geom_angle
N2 Ru1 N1 103.5(2)
N2 Ru1 Cl1 157.42(15)
N1 Ru1 Cl1 98.93(14)
N2 Ru1 P2 90.01(13)
N1 Ru1 P2 97.42(13)
Cl1 Ru1 P2 84.78(6)
N2 Ru1 P1 92.77(13)
N1 Ru1 P1 98.35(13)
Cl1 Ru1 P1 86.20(6)
P2 Ru1 P1 162.87(4)
C1 P1 C6 105.3(2)
C1 P1 C11 104.5(2)
C6 P1 C11 106.8(2)
C1 P1 Ru1 111.00(16)
C6 P1 Ru1 111.96(16)
C11 P1 Ru1 116.46(16)
C26A P2 C21 109.7(3)
C26A P2 C16 107.1(3)
C21 P2 C16 103.1(2)
C26A P2 Ru1 114.5(2)
C21 P2 Ru1 109.57(16)
C16 P2 Ru1 112.14(17)
O1 N1 Ru1 137.0(4)
O2 N2 Ru1 176.9(4)
C2 C1 C5 103.1(4)
C2 C1 P1 115.6(3)
C5 C1 P1 115.2(4)
C2 C1 H1 107.5
C5 C1 H1 107.5
P1 C1 H1 107.5
C3 C2 C1 104.0(5)
C3 C2 H2A 111.0
C1 C2 H2A 111.0
C3 C2 H2B 111.0
C1 C2 H2B 111.0
H2A C2 H2B 109.0
C2 C3 C4 105.6(5)
C2 C3 H3A 110.6
C4 C3 H3A 110.6
C2 C3 H3B 110.6
C4 C3 H3B 110.6
H3A C3 H3B 108.7
C3 C4 C5 107.9(5)
C3 C4 H4A 110.1
C5 C4 H4A 110.1
C3 C4 H4B 110.1
C5 C4 H4B 110.1
H4A C4 H4B 108.4
C4 C5 C1 104.8(5)
C4 C5 H5A 110.8
C1 C5 H5A 110.8
C4 C5 H5B 110.8
C1 C5 H5B 110.8
H5A C5 H5B 108.9
C10 C6 C7 105.0(4)
C10 C6 P1 114.9(3)
C7 C6 P1 116.4(3)
C10 C6 H6 106.6
C7 C6 H6 106.6
P1 C6 H6 106.6
C8 C7 C6 103.5(5)
C8 C7 H7A 111.1
C6 C7 H7A 111.1
C8 C7 H7B 111.1
C6 C7 H7B 111.1
H7A C7 H7B 109.0
C9 C8 C7 108.8(5)
C9 C8 H8A 109.9
C7 C8 H8A 109.9
C9 C8 H8B 109.9
C7 C8 H8B 109.9
H8A C8 H8B 108.3
C8 C9 C10 108.1(6)
C8 C9 H9A 110.1
C10 C9 H9A 110.1
C8 C9 H9B 110.1
C10 C9 H9B 110.1
H9A C9 H9B 108.4
C9 C10 C6 103.9(5)
C9 C10 H10A 111.0
C6 C10 H10A 111.0
C9 C10 H10B 111.0
C6 C10 H10B 111.0
H10A C10 H10B 109.0
C15A C11 C12 104.0(4)
C15A C11 P1 115.9(4)
C12 C11 P1 117.9(3)
C15A C11 H11 106.0
C12 C11 H11 106.0
P1 C11 H11 106.0
C13A C12 C11 103.0(5)
C13A C12 H12A 111.2
C11 C12 H12A 111.2
C13A C12 H12B 111.2
C11 C12 H12B 111.2
H12A C12 H12B 109.1
C14A C13A C12 102.9(8)
C14A C13A H13A 111.2
C12 C13A H13A 111.2
C14A C13A H13B 111.2
C12 C13A H13B 111.2
H13A C13A H13B 109.1
C13A C14A C15A 106.3(10)
C13A C14A H14A 110.5
C15A C14A H14A 110.5
C13A C14A H14B 110.5
C15A C14A H14B 110.5
H14A C14A H14B 108.7
C11 C15A C14A 103.2(7)
C11 C15A H15A 111.1
C14A C15A H15A 111.1
C11 C15A H15B 111.1
C14A C15A H15B 111.1
H15A C15A H15B 109.1
H14C C14B H14D 109.2
C20A C16 C17 105.7(4)
C20A C16 P2 117.9(4)
C17 C16 P2 113.2(3)
C20A C16 H16 106.4
C17 C16 H16 106.4
P2 C16 H16 106.4
C18A C17 C16 105.5(4)
C18A C17 H17A 110.6
C16 C17 H17A 110.6
C18A C17 H17B 110.6
C16 C17 H17B 110.6
H17A C17 H17B 108.8
C17 C18A C19A 103.0(7)
C17 C18A H18A 111.2
C19A C18A H18A 111.2
C17 C18A H18B 111.2
C19A C18A H18B 111.2
H18A C18A H18B 109.1
C20A C19A C18A 105.5(9)
C20A C19A H19A 110.6
C18A C19A H19A 110.6
C20A C19A H19B 110.6
C18A C19A H19B 110.6
H19A C19A H19B 108.8
C19A C20A C16 106.8(7)
C19A C20A H20A 110.4
C16 C20A H20A 110.4
C19A C20A H20B 110.4
C16 C20A H20B 110.4
H20A C20A H20B 108.6
H19C C19B H19D 108.4
C25 C21 C22 104.8(4)
C25 C21 P2 116.4(3)
C22 C21 P2 117.9(4)
C25 C21 H21 105.6
C22 C21 H21 105.6
P2 C21 H21 105.6
C23 C22 C21 105.8(5)
C23 C22 H22A 110.6
C21 C22 H22A 110.6
C23 C22 H22B 110.6
C21 C22 H22B 110.6
H22A C22 H22B 108.7
C24 C23 C22 108.9(5)
C24 C23 H23A 109.9
C22 C23 H23A 109.9
C24 C23 H23B 109.9
C22 C23 H23B 109.9
H23A C23 H23B 108.3
C23 C24 C25 107.1(5)
C23 C24 H24A 110.3
C25 C24 H24A 110.3
C23 C24 H24B 110.3
C25 C24 H24B 110.3
H24A C24 H24B 108.6
C24 C25 C21 104.8(5)
C24 C25 H25A 110.8
C21 C25 H25A 110.8
C24 C25 H25B 110.8
C21 C25 H25B 110.8
H25A C25 H25B 108.9
C27A C26A C30 115.1(7)
C27A C26A P2 123.1(6)
C30 C26A P2 118.3(4)
C27A C26A H26A 96.2
C30 C26A H26A 96.2
P2 C26A H26A 96.2
C26A C27A C28A 103.8(9)
C26A C27A H27A 111.0
C28A C27A H27A 111.0
C26A C27A H27B 111.0
C28A C27A H27B 111.0
H27A C27A H27B 109.0
C27A C28A C29A 105.1(9)
C27A C28A H28A 110.7
C29A C28A H28A 110.7
C27A C28A H28B 110.7
C29A C28A H28B 110.7
H28A C28A H28B 108.8
C30 C29A C28A 103.4(6)
C30 C29A H29A 111.1
C28A C29A H29A 111.1
C30 C29A H29B 111.1
C28A C29A H29B 111.1
H29A C29A H29B 109.0
C28B C27B H27C 110.4
C28B C27B H27D 110.4
H27C C27B H27D 108.6
C27B C28B H28C 110.3
C27B C28B H28D 110.3
H28C C28B H28D 108.6
C26A C30 C29A 103.0(5)
C26A C30 H30A 111.2
C29A C30 H30A 111.2
C26A C30 H30B 111.2
C29A C30 H30B 111.2
H30A C30 H30B 109.1
F4 B1 F2 112.5(11)
F4 B1 F1 108.9(7)
F2 B1 F1 109.2(8)
F4 B1 F3 109.4(8)
F2 B1 F3 106.2(7)
F1 B1 F3 110.5(10)

loop_
_geom_bond_atom_site_label_1
_geom_bond_atom_site_label_2
_geom_bond_distance
Ru1 N2 1.758(4)
Ru1 N1 1.849(4)
Ru1 Cl1 2.3532(16)
Ru1 P2 2.4569(16)
Ru1 P1 2.4729(15)
P1 C1 1.826(5)
P1 C6 1.831(4)
P1 C11 1.836(4)
P2 C26A 1.817(7)
P2 C21 1.825(5)
P2 C16 1.837(5)
O1 N1 1.156(5)
O2 N2 1.128(5)
C1 C2 1.531(7)
C1 C5 1.533(7)
C1 H1 0.9800
C2 C3 1.497(8)
C2 H2A 0.9700
C2 H2B 0.9700
C3 C4 1.497(9)
C3 H3A 0.9700
C3 H3B 0.9700
C4 C5 1.522(8)
C4 H4A 0.9700
C4 H4B 0.9700
C5 H5A 0.9700
C5 H5B 0.9700
C6 C10 1.530(7)
C6 C7 1.535(7)
C6 H6 0.9800
C7 C8 1.517(8)
C7 H7A 0.9700
C7 H7B 0.9700
C8 C9 1.472(10)
C8 H8A 0.9700
C8 H8B 0.9700
C9 C10 1.481(8)
C9 H9A 0.9700
C9 H9B 0.9700
C10 H10A 0.9700
C10 H10B 0.9700
C11 C15A 1.512(8)
C11 C12 1.526(7)
C11 H11 0.9800
C12 C13A 1.510(9)
C12 H12A 0.9700
C12 H12B 0.9700
C13A C14A 1.370(14)
C13A H13A 0.9700
C13A H13B 0.9700
C14A C15A 1.587(16)
C14A H14A 0.9700
C14A H14B 0.9700
C15A H15A 0.9700
C15A H15B 0.9700
C14B H14C 0.9700
C14B H14D 0.9700
C16 C20A 1.524(7)
C16 C17 1.525(7)
C16 H16 0.9800
C17 C18A 1.500(7)
C17 H17A 0.9700
C17 H17B 0.9700
C18A C19A 1.522(15)
C18A H18A 0.9700
C18A H18B 0.9700
C19A C20A 1.472(15)
C19A H19A 0.9700
C19A H19B 0.9700
C20A H20A 0.9700
C20A H20B 0.9700
C19B H19C 0.9700
C19B H19D 0.9700
C21 C25 1.527(7)
C21 C22 1.530(7)
C21 H21 0.9800
C22 C23 1.488(8)
C22 H22A 0.9700
C22 H22B 0.9700
C23 C24 1.482(9)
C23 H23A 0.9700
C23 H23B 0.9700
C24 C25 1.488(7)
C24 H24A 0.9700
C24 H24B 0.9700
C25 H25A 0.9700
C25 H25B 0.9700
C26A C27A 1.485(13)
C26A C30 1.509(8)
C26A H26A 0.9800
C27A C28A 1.513(16)
C27A H27A 0.9700
C27A H27B 0.9700
C28A C29A 1.651(14)
C28A H28A 0.9700
C28A H28B 0.9700
C29A C30 1.519(8)
C29A H29A 0.9700
C29A H29B 0.9700
C27B C28B 1.549(17)
C27B H27C 0.9700
C27B H27D 0.9700
C28B H28C 0.9700
C28B H28D 0.9700
C30 H30A 0.9700
C30 H30B 0.9700
F1 B1 1.360(12)
F2 B1 1.357(10)
F3 B1 1.374(10)
F4 B1 1.310(12)

loop_
_geom_torsion_atom_site_label_1
_geom_torsion_atom_site_label_2
_geom_torsion_atom_site_label_3
_geom_torsion_atom_site_label_4
_geom_torsion
N2 Ru1 P1 C1 74.2(2)
N1 Ru1 P1 C1 178.3(2)
Cl1 Ru1 P1 C1 -83.17(17)
P2 Ru1 P1 C1 -24.8(2)
N2 Ru1 P1 C6 -168.5(2)
N1 Ru1 P1 C6 -64.4(2)
Cl1 Ru1 P1 C6 34.13(19)
P2 Ru1 P1 C6 92.5(2)
N2 Ru1 P1 C11 -45.2(2)
N1 Ru1 P1 C11 58.9(2)
Cl1 Ru1 P1 C11 157.39(18)
P2 Ru1 P1 C11 -144.3(2)
N2 Ru1 P2 C26A 152.7(3)
N1 Ru1 P2 C26A 49.1(3)
Cl1 Ru1 P2 C26A -49.3(2)
P1 Ru1 P2 C26A -107.8(3)
N2 Ru1 P2 C21 29.0(2)
N1 Ru1 P2 C21 -74.7(2)
Cl1 Ru1 P2 C21 -173.02(19)
P1 Ru1 P2 C21 128.5(2)
N2 Ru1 P2 C16 -84.9(2)
N1 Ru1 P2 C16 171.5(2)
Cl1 Ru1 P2 C16 73.12(17)
P1 Ru1 P2 C16 14.6(2)
N2 Ru1 N1 O1 -0.8(6)
Cl1 Ru1 N1 O1 176.8(5)
P2 Ru1 N1 O1 91.0(5)
P1 Ru1 N1 O1 -95.7(5)
N1 Ru1 N2 O2 96(8)
Cl1 Ru1 N2 O2 -78(9)
P2 Ru1 N2 O2 -1(8)
P1 Ru1 N2 O2 -164(8)
C6 P1 C1 C2 -169.0(4)
C11 P1 C1 C2 78.6(4)
Ru1 P1 C1 C2 -47.7(4)
C6 P1 C1 C5 -48.9(4)
C11 P1 C1 C5 -161.2(4)
Ru1 P1 C1 C5 72.4(4)
C5 C1 C2 C3 38.5(6)
P1 C1 C2 C3 165.1(4)
C1 C2 C3 C4 -33.2(7)
C2 C3 C4 C5 14.9(8)
C3 C4 C5 C1 9.1(7)
C2 C1 C5 C4 -29.0(6)
P1 C1 C5 C4 -155.8(4)
C1 P1 C6 C10 176.4(4)
C11 P1 C6 C10 -72.9(4)
Ru1 P1 C6 C10 55.7(4)
C1 P1 C6 C7 -60.3(5)
C11 P1 C6 C7 50.5(5)
Ru1 P1 C6 C7 179.0(4)
C10 C6 C7 C8 -27.5(6)
P1 C6 C7 C8 -155.8(5)
C6 C7 C8 C9 12.0(9)
C7 C8 C9 C10 8.7(10)
C8 C9 C10 C6 -25.9(9)
C7 C6 C10 C9 33.1(6)
P1 C6 C10 C9 162.3(5)
C1 P1 C11 C15A -177.6(4)
C6 P1 C11 C15A 71.2(4)
Ru1 P1 C11 C15A -54.7(4)
C1 P1 C11 C12 -53.4(5)
C6 P1 C11 C12 -164.6(4)
Ru1 P1 C11 C12 69.5(4)
C15A C11 C12 C13A -31.5(6)
P1 C11 C12 C13A -161.4(4)
C11 C12 C13A C14A 46.1(12)
C12 C13A C14A C15A -41.0(14)
C12 C11 C15A C14A 8.0(10)
P1 C11 C15A C14A 139.0(9)
C13A C14A C15A C11 20.9(15)
C26A P2 C16 C20A 55.3(5)
C21 P2 C16 C20A 171.1(4)
Ru1 P2 C16 C20A -71.2(4)
C26A P2 C16 C17 179.4(4)
C21 P2 C16 C17 -64.9(4)
Ru1 P2 C16 C17 52.9(4)
C20A C16 C17 C18A -18.3(6)
P2 C16 C17 C18A -148.8(4)
C16 C17 C18A C19A 33.5(11)
C17 C18A C19A C20A -36.8(17)
C18A C19A C20A C16 25.6(18)
C17 C16 C20A C19A -4.7(13)
P2 C16 C20A C19A 123.1(12)
C26A P2 C21 C25 -69.1(5)
C16 P2 C21 C25 177.0(4)
Ru1 P2 C21 C25 57.5(4)
C26A P2 C21 C22 56.7(6)
C16 P2 C21 C22 -57.2(5)
Ru1 P2 C21 C22 -176.7(4)
C25 C21 C22 C23 -21.5(8)
P2 C21 C22 C23 -152.8(5)
C21 C22 C23 C24 5.5(9)
C22 C23 C24 C25 13.3(9)
C23 C24 C25 C21 -26.5(8)
C22 C21 C25 C24 29.5(7)
P2 C21 C25 C24 161.7(5)
C21 P2 C26A C27A -83.9(8)
C16 P2 C26A C27A 27.3(8)
Ru1 P2 C26A C27A 152.4(7)
C21 P2 C26A C30 74.0(6)
C16 P2 C26A C30 -174.7(5)
Ru1 P2 C26A C30 -49.6(6)
C30 C26A C27A C28A -4.5(12)
P2 C26A C27A C28A 154.1(7)
C26A C27A C28A C29A 21.3(11)
C27A C28A C29A C30 -31.2(10)
C27A C26A C30 C29A -15.6(9)
P2 C26A C30 C29A -175.4(5)
C28A C29A C30 C26A 27.0(8)
